data_4071315
loop_
_publ_author_name
'Leung, Wing-Por'
'Chan, Ka-Po'
'Kan, Kwok-Wai'
'Mak, Thomas C. W.'

_publ_section_title
;
 Synthesis of Heteroleptic Tin(II) and Lead(II) Compounds from
 Pyrazyl-Linked Bisphosphoranoimine
;
_journal_issue 12
_journal_name_full Organometallics
_journal_page_first 2767
_journal_paper_doi 10.1021/om800104x
_journal_volume 27
_journal_year 2008
_chemical_formula_sum 'C36 H86 N6 P2 Si6 Sn2'
_chemical_formula_weight 1070.97
_chemical_name_systematic
;

 ?

;
_space_group_IT_number 2
_symmetry_cell_setting triclinic
_symmetry_space_group_name_Hall '-P 1'
_symmetry_space_group_name_H-M 'P -1'
_atom_sites_solution_hydrogens geom
_atom_sites_solution_primary direct
_atom_sites_solution_secondary difmap
_audit_creation_method SHELXL-97
_cell_angle_alpha 83.363(4)
_cell_angle_beta 69.356(4)
_cell_angle_gamma 89.615(4)
_cell_formula_units_Z 2
_cell_length_a 12.192(2)
_cell_length_b 15.576(3)
_cell_length_c 15.974(3)
_cell_measurement_temperature 293(2)
_cell_volume 2817.8(9)
_computing_cell_refinement 'Bruker XSCANS'
_computing_data_collection 'Bruker XSCANS'
_computing_data_reduction 'Bruker SHELXTL'
_computing_molecular_graphics 'Bruker SHELXTL'
_computing_publication_material 'Bruker SHELXTL'
_computing_structure_refinement 'SHELXL-97 (Sheldrick, 1997)'
_computing_structure_solution 'SHELXS-97 (Sheldrick, 1990)'
_diffrn_ambient_temperature 293(2)
_diffrn_measured_fraction_theta_full 0.977
_diffrn_measured_fraction_theta_max 0.977
_diffrn_measurement_device_type 'Bruker P4'
_diffrn_measurement_method '\w scans'
_diffrn_radiation_monochromator graphite
_diffrn_radiation_source 'fine-focus sealed tube'
_diffrn_radiation_type MoK\a
_diffrn_radiation_wavelength 0.71073
_diffrn_reflns_av_R_equivalents 0.0181
_diffrn_reflns_av_sigmaI/netI 0.0373
_diffrn_reflns_limit_h_max 12
_diffrn_reflns_limit_h_min -16
_diffrn_reflns_limit_k_max 20
_diffrn_reflns_limit_k_min -20
_diffrn_reflns_limit_l_max 19
_diffrn_reflns_limit_l_min -21
_diffrn_reflns_number 19480
_diffrn_reflns_theta_full 28.30
_diffrn_reflns_theta_max 28.30
_diffrn_reflns_theta_min 1.37
_exptl_absorpt_coefficient_mu 1.099
_exptl_absorpt_correction_T_max 1.000
_exptl_absorpt_correction_T_min 0.218369
_exptl_absorpt_correction_type SADABS
_exptl_crystal_colour orange
_exptl_crystal_density_diffrn 1.262
_exptl_crystal_density_method 'not measured'
_exptl_crystal_description block
_exptl_crystal_F_000 1116
_exptl_crystal_size_max 0.50
_exptl_crystal_size_mid 0.40
_exptl_crystal_size_min 0.30
_refine_diff_density_max 0.970
_refine_diff_density_min -0.660
_refine_diff_density_rms 0.081
_refine_ls_extinction_method none
_refine_ls_goodness_of_fit_ref 1.065
_refine_ls_hydrogen_treatment riding
_refine_ls_matrix_type full
_refine_ls_number_parameters 489
_refine_ls_number_reflns 13679
_refine_ls_number_restraints 42
_refine_ls_restrained_S_all 1.107
_refine_ls_R_factor_all 0.0607
_refine_ls_R_factor_gt 0.0384
_refine_ls_shift/su_max 0.008
_refine_ls_shift/su_mean 0.000
_refine_ls_structure_factor_coef Fsqd
_refine_ls_weighting_details 'calc w=1/[\s^2^(Fo^2^)+(0.0474P)^2^+2.0479P] where P=(Fo^2^+2Fc^2^)/3'
_refine_ls_weighting_scheme calc
_refine_ls_wR_factor_gt 0.0970
_refine_ls_wR_factor_ref 0.1105
_reflns_number_gt 10129
_reflns_number_total 13679
_reflns_threshold_expression >2sigma(I)
_cod_data_source_file om800104x-file001.cif
_cod_data_source_block ckp3
_cod_depositor_comments
;
The following automatic conversions were performed:

'_symmetry_cell_setting' value 'Triclinic' changed to 'triclinic'
according to /home/saulius/struct/CIF-dictionaries/cif_core.dic
dictionary named 'cif_core.dic' version 2.4.1 from 2010-06-29.

Automatic conversion script
Id: cif_fix_values 1715 2011-07-08 13:25:40Z adriana 
;
_cod_original_sg_symbol_H-M P-1
_cod_database_code 4071315

loop_
_symmetry_equiv_pos_as_xyz
'x, y, z'
'-x, -y, -z'

loop_
_atom_site_label
_atom_site_type_symbol
_atom_site_fract_x
_atom_site_fract_y
_atom_site_fract_z
_atom_site_U_iso_or_equiv
_atom_site_adp_type
_atom_site_occupancy
_atom_site_symmetry_multiplicity
_atom_site_calc_flag
_atom_site_refinement_flags
_atom_site_disorder_assembly
_atom_site_disorder_group
Sn1 Sn 0.45335(2) 0.231030(15) 0.750605(16) 0.04271(8) Uani 1 1 d . . .
Sn2 Sn 0.77607(2) 0.267969(16) 0.284198(18) 0.04820(8) Uani 1 1 d . . .
P1 P 0.27248(7) 0.16480(6) 0.66468(5) 0.03773(19) Uani 1 1 d . . .
P2 P 0.55115(7) 0.38320(6) 0.29461(5) 0.03605(18) Uani 1 1 d . . .
Si1 Si 0.24496(10) 0.06228(7) 0.84200(7) 0.0522(3) Uani 1 1 d . . .
Si2 Si 0.77033(10) 0.44419(8) 0.13492(6) 0.0516(3) Uani 1 1 d . . .
Si3 Si 0.64539(11) 0.06423(8) 0.76145(8) 0.0550(3) Uani 1 1 d . . .
Si4 Si 0.62858(12) 0.22095(8) 0.85860(9) 0.0609(3) Uani 1 1 d . . .
Si5 Si 1.0507(4) 0.2364(2) 0.2278(6) 0.109(2) Uani 0.67(2) 1 d PDU A 1
Si5' Si 1.0355(9) 0.2331(7) 0.2629(14) 0.103(3) Uani 0.33(2) 1 d PDU A 2
Si6 Si 0.97943(12) 0.38976(9) 0.33847(10) 0.0690(4) Uani 1 1 d . . .
N1 N 0.3193(2) 0.13409(17) 0.74637(17) 0.0393(6) Uani 1 1 d . . .
N2 N 0.5489(3) 0.2255(2) 0.6062(2) 0.0494(8) Uani 1 1 d . . .
N3 N 0.6793(2) 0.2809(2) 0.4258(2) 0.0520(8) Uani 1 1 d . . .
N4 N 0.6916(2) 0.38794(18) 0.24036(17) 0.0395(6) Uani 1 1 d . . .
N5 N 0.5794(3) 0.15981(19) 0.79369(19) 0.0458(7) Uani 1 1 d . . .
N6 N 0.9428(3) 0.3069(2) 0.2890(3) 0.0632(10) Uani 1 1 d . A .
C1 C 0.6699(3) 0.2316(3) 0.5747(3) 0.0732(15) Uani 1 1 d . . .
H1A H 0.7089 0.2183 0.6149 0.088 Uiso 1 1 calc R . .
C2 C 0.7319(3) 0.2561(4) 0.4885(3) 0.0760(16) Uani 1 1 d . . .
H2A H 0.8134 0.2565 0.4695 0.091 Uiso 1 1 calc R . .
C3 C 0.5609(3) 0.2817(2) 0.4532(2) 0.0386(7) Uani 1 1 d . . .
C4 C 0.4908(3) 0.2442(2) 0.5486(2) 0.0377(7) Uani 1 1 d . . .
C11 C 0.3707(3) 0.2328(2) 0.5765(2) 0.0458(8) Uani 1 1 d . . .
H11A H 0.3361 0.2677 0.5421 0.055 Uiso 1 1 calc R . .
C12 C 0.1346(3) 0.2240(3) 0.7027(3) 0.0521(9) Uani 1 1 d . . .
H12A H 0.0705 0.1806 0.7309 0.063 Uiso 1 1 calc R . .
C13 C 0.1343(4) 0.2796(3) 0.7743(4) 0.0771(14) Uani 1 1 d . . .
H13A H 0.0624 0.3098 0.7930 0.116 Uiso 1 1 calc R . .
H13B H 0.1994 0.3208 0.7503 0.116 Uiso 1 1 calc R . .
H13C H 0.1411 0.2437 0.8252 0.116 Uiso 1 1 calc R . .
C14 C 0.1067(4) 0.2787(4) 0.6272(4) 0.0840(16) Uani 1 1 d . . .
H14A H 0.0343 0.3070 0.6525 0.126 Uiso 1 1 calc R . .
H14B H 0.0995 0.2420 0.5850 0.126 Uiso 1 1 calc R . .
H14C H 0.1687 0.3213 0.5970 0.126 Uiso 1 1 calc R . .
C15 C 0.2398(3) 0.0676(3) 0.6210(3) 0.0551(10) Uani 1 1 d . . .
H15A H 0.1903 0.0283 0.6728 0.066 Uiso 1 1 calc R . .
C16 C 0.3521(4) 0.0217(4) 0.5769(3) 0.0792(14) Uani 1 1 d . . .
H16A H 0.3341 -0.0292 0.5548 0.119 Uiso 1 1 calc R . .
H16B H 0.3887 0.0054 0.6204 0.119 Uiso 1 1 calc R . .
H16C H 0.4046 0.0597 0.5277 0.119 Uiso 1 1 calc R . .
C17 C 0.1743(5) 0.0835(4) 0.5554(4) 0.0884(16) Uani 1 1 d . . .
H17A H 0.1606 0.0296 0.5364 0.133 Uiso 1 1 calc R . .
H17B H 0.2205 0.1222 0.5038 0.133 Uiso 1 1 calc R . .
H17C H 0.1006 0.1087 0.5846 0.133 Uiso 1 1 calc R . .
C18 C 0.0823(4) 0.0565(4) 0.8714(3) 0.0822(15) Uani 1 1 d . . .
H18A H 0.0521 0.1133 0.8788 0.123 Uiso 1 1 calc R . .
H18B H 0.0471 0.0189 0.9265 0.123 Uiso 1 1 calc R . .
H18C H 0.0643 0.0344 0.8238 0.123 Uiso 1 1 calc R . .
C19 C 0.2735(5) 0.0983(4) 0.9392(3) 0.0836(16) Uani 1 1 d . . .
H19A H 0.3565 0.1014 0.9265 0.125 Uiso 1 1 calc R . .
H19B H 0.2368 0.0578 0.9918 0.125 Uiso 1 1 calc R . .
H19C H 0.2420 0.1543 0.9496 0.125 Uiso 1 1 calc R . .
C20 C 0.2949(5) -0.0505(3) 0.8306(4) 0.0820(15) Uani 1 1 d . . .
H20A H 0.3784 -0.0509 0.8153 0.123 Uiso 1 1 calc R . .
H20B H 0.2744 -0.0722 0.7840 0.123 Uiso 1 1 calc R . .
H20C H 0.2575 -0.0864 0.8866 0.123 Uiso 1 1 calc R . .
C21 C 0.5055(3) 0.3129(2) 0.3951(2) 0.0420(8) Uani 1 1 d . . .
H21A H 0.4281 0.2926 0.4127 0.050 Uiso 1 1 calc R . .
C22 C 0.4976(3) 0.4911(2) 0.3223(2) 0.0497(9) Uani 1 1 d . . .
H22A H 0.5103 0.5281 0.2655 0.060 Uiso 1 1 calc R . .
C23 C 0.3671(4) 0.4890(4) 0.3781(3) 0.0788(14) Uani 1 1 d . . .
H23A H 0.3433 0.5465 0.3902 0.118 Uiso 1 1 calc R . .
H23B H 0.3523 0.4526 0.4339 0.118 Uiso 1 1 calc R . .
H23C H 0.3235 0.4665 0.3452 0.118 Uiso 1 1 calc R . .
C24 C 0.5698(4) 0.5297(3) 0.3701(3) 0.0636(11) Uani 1 1 d . . .
H24A H 0.5426 0.5861 0.3841 0.095 Uiso 1 1 calc R . .
H24B H 0.6508 0.5343 0.3316 0.095 Uiso 1 1 calc R . .
H24C H 0.5615 0.4931 0.4248 0.095 Uiso 1 1 calc R . .
C25 C 0.4627(3) 0.3429(3) 0.2341(2) 0.0514(9) Uani 1 1 d . . .
H25A H 0.3824 0.3348 0.2778 0.062 Uiso 1 1 calc R . .
C26 C 0.5011(4) 0.2532(3) 0.2073(3) 0.0701(12) Uani 1 1 d . . .
H26A H 0.4542 0.2331 0.1758 0.105 Uiso 1 1 calc R . .
H26B H 0.4911 0.2138 0.2605 0.105 Uiso 1 1 calc R . .
H26C H 0.5822 0.2566 0.1689 0.105 Uiso 1 1 calc R . .
C27 C 0.4554(4) 0.4048(3) 0.1543(3) 0.0681(12) Uani 1 1 d . . .
H27A H 0.4076 0.3783 0.1271 0.102 Uiso 1 1 calc R . .
H27B H 0.5328 0.4172 0.1106 0.102 Uiso 1 1 calc R . .
H27C H 0.4213 0.4576 0.1753 0.102 Uiso 1 1 calc R . .
C28 C 0.7053(5) 0.5468(3) 0.1036(3) 0.0861(16) Uani 1 1 d . . .
H28A H 0.6923 0.5839 0.1499 0.129 Uiso 1 1 calc R . .
H28B H 0.6319 0.5335 0.0974 0.129 Uiso 1 1 calc R . .
H28C H 0.7582 0.5754 0.0475 0.129 Uiso 1 1 calc R . .
C29 C 0.9158(4) 0.4788(4) 0.1336(3) 0.0806(15) Uani 1 1 d . . .
H29A H 0.9554 0.4292 0.1487 0.121 Uiso 1 1 calc R . .
H29B H 0.9061 0.5189 0.1768 0.121 Uiso 1 1 calc R . .
H29C H 0.9615 0.5062 0.0746 0.121 Uiso 1 1 calc R . .
C30 C 0.7927(5) 0.3737(4) 0.0436(3) 0.0881(17) Uani 1 1 d . . .
H30A H 0.8264 0.3207 0.0581 0.132 Uiso 1 1 calc R . .
H30B H 0.8447 0.4031 -0.0124 0.132 Uiso 1 1 calc R . .
H30C H 0.7186 0.3612 0.0384 0.132 Uiso 1 1 calc R . .
C31 C 0.5983(5) 0.0210(3) 0.6752(3) 0.0740(13) Uani 1 1 d . . .
H31A H 0.5145 0.0126 0.6979 0.111 Uiso 1 1 calc R . .
H31B H 0.6341 -0.0333 0.6619 0.111 Uiso 1 1 calc R . .
H31C H 0.6220 0.0613 0.6213 0.111 Uiso 1 1 calc R . .
C32 C 0.8107(5) 0.0774(4) 0.7101(4) 0.0993(19) Uani 1 1 d . . .
H32A H 0.8321 0.1222 0.6600 0.149 Uiso 1 1 calc R . .
H32B H 0.8431 0.0240 0.6899 0.149 Uiso 1 1 calc R . .
H32C H 0.8409 0.0929 0.7546 0.149 Uiso 1 1 calc R . .
C33 C 0.6097(5) -0.0228(3) 0.8585(4) 0.0842(16) Uani 1 1 d . . .
H33A H 0.5261 -0.0312 0.8861 0.126 Uiso 1 1 calc R . .
H33B H 0.6412 -0.0065 0.9018 0.126 Uiso 1 1 calc R . .
H33C H 0.6434 -0.0757 0.8374 0.126 Uiso 1 1 calc R . .
C34 C 0.7215(8) 0.3139(5) 0.7886(5) 0.158(4) Uani 1 1 d . . .
H34A H 0.7863 0.2937 0.7415 0.237 Uiso 1 1 calc R . .
H34B H 0.7505 0.3453 0.8253 0.237 Uiso 1 1 calc R . .
H34C H 0.6761 0.3513 0.7624 0.237 Uiso 1 1 calc R . .
C35 C 0.5033(7) 0.2635(5) 0.9492(5) 0.133(3) Uani 1 1 d . . .
H35A H 0.4550 0.2967 0.9224 0.200 Uiso 1 1 calc R . .
H35B H 0.5334 0.2996 0.9816 0.200 Uiso 1 1 calc R . .
H35C H 0.4575 0.2160 0.9899 0.200 Uiso 1 1 calc R . .
C36 C 0.7096(7) 0.1604(4) 0.9242(5) 0.126(3) Uani 1 1 d . . .
H36A H 0.7777 0.1363 0.8837 0.189 Uiso 1 1 calc R . .
H36B H 0.6596 0.1146 0.9648 0.189 Uiso 1 1 calc R . .
H36C H 0.7333 0.1989 0.9579 0.189 Uiso 1 1 calc R . .
C37 C 1.1602(13) 0.2894(9) 0.1270(9) 0.155(7) Uani 0.570(19) 1 d PDU A 1
C37' C 1.046(3) 0.215(2) 0.1450(15) 0.224(16) Uani 0.430(19) 1 d PDU A 2
C38 C 1.1719(7) 0.2275(8) 0.2828(8) 0.197(4) Uani 1 1 d DU . .
C39 C 0.9970(8) 0.1236(4) 0.2529(9) 0.184(4) Uani 1 1 d DU . .
C40 C 0.8548(5) 0.4612(3) 0.3804(4) 0.0828(15) Uani 1 1 d . A .
H40A H 0.8301 0.4837 0.3316 0.124 Uiso 1 1 calc R . .
H40B H 0.8788 0.5082 0.4047 0.124 Uiso 1 1 calc R . .
H40C H 0.7908 0.4288 0.4266 0.124 Uiso 1 1 calc R . .
C41 C 1.1065(5) 0.4603(4) 0.2608(5) 0.104(2) Uani 1 1 d . A .
H41A H 1.0902 0.4831 0.2081 0.157 Uiso 1 1 calc R . .
H41B H 1.1757 0.4269 0.2434 0.157 Uiso 1 1 calc R . .
H41C H 1.1188 0.5071 0.2911 0.157 Uiso 1 1 calc R . .
C42 C 1.0225(7) 0.3504(6) 0.4382(6) 0.154(4) Uani 1 1 d . A .
H42A H 1.0873 0.3129 0.4198 0.231 Uiso 1 1 calc R . .
H42B H 0.9572 0.3192 0.4844 0.231 Uiso 1 1 calc R . .
H42C H 1.0449 0.3990 0.4613 0.231 Uiso 1 1 calc R . .

loop_
_atom_site_aniso_label
_atom_site_aniso_U_11
_atom_site_aniso_U_22
_atom_site_aniso_U_33
_atom_site_aniso_U_23
_atom_site_aniso_U_13
_atom_site_aniso_U_12
Sn1 0.05675(15) 0.03492(12) 0.04303(13) -0.00121(9) -0.02678(11) -0.00204(10)
Sn2 0.03828(13) 0.03955(14) 0.05927(16) -0.00692(11) -0.00762(11) -0.00500(10)
P1 0.0366(4) 0.0455(5) 0.0273(4) 0.0014(3) -0.0083(3) -0.0070(3)
P2 0.0367(4) 0.0439(5) 0.0254(4) 0.0004(3) -0.0097(3) -0.0039(3)
Si1 0.0662(7) 0.0518(6) 0.0314(5) 0.0078(4) -0.0123(4) -0.0122(5)
Si2 0.0539(6) 0.0628(7) 0.0290(5) 0.0000(4) -0.0049(4) -0.0185(5)
Si3 0.0660(7) 0.0533(6) 0.0538(6) -0.0095(5) -0.0302(5) 0.0120(5)
Si4 0.0876(9) 0.0514(6) 0.0630(7) -0.0049(5) -0.0510(7) -0.0034(6)
Si5 0.0605(17) 0.063(2) 0.155(4) -0.027(2) 0.025(2) 0.0129(12)
Si5' 0.042(3) 0.128(6) 0.152(8) -0.083(5) -0.029(4) 0.029(3)
Si6 0.0620(7) 0.0627(8) 0.0912(10) 0.0012(7) -0.0411(7) -0.0114(6)
N1 0.0476(15) 0.0366(14) 0.0305(13) 0.0012(11) -0.0114(11) -0.0041(12)
N2 0.0410(15) 0.0621(19) 0.0428(16) 0.0154(14) -0.0187(13) -0.0092(14)
N3 0.0319(14) 0.070(2) 0.0455(17) 0.0169(15) -0.0106(12) -0.0049(13)
N4 0.0383(14) 0.0455(16) 0.0295(13) 0.0003(11) -0.0069(11) -0.0076(12)
N5 0.0598(18) 0.0445(16) 0.0421(16) -0.0034(13) -0.0298(14) 0.0038(14)
N6 0.0339(15) 0.0491(19) 0.095(3) -0.0086(18) -0.0083(16) -0.0052(13)
C1 0.044(2) 0.110(4) 0.063(3) 0.035(3) -0.0297(19) -0.016(2)
C2 0.0336(19) 0.121(4) 0.063(3) 0.035(3) -0.0189(18) -0.007(2)
C3 0.0346(16) 0.0431(18) 0.0351(16) 0.0041(13) -0.0112(13) -0.0046(13)
C4 0.0348(15) 0.0399(17) 0.0347(16) 0.0069(13) -0.0111(13) -0.0047(13)
C11 0.0397(17) 0.059(2) 0.0334(16) 0.0151(15) -0.0129(14) -0.0076(15)
C12 0.0385(18) 0.058(2) 0.053(2) 0.0026(18) -0.0108(16) -0.0033(16)
C13 0.069(3) 0.071(3) 0.087(4) -0.026(3) -0.018(3) 0.016(2)
C14 0.063(3) 0.100(4) 0.084(3) 0.016(3) -0.029(3) 0.013(3)
C15 0.055(2) 0.065(3) 0.045(2) -0.0139(18) -0.0155(17) -0.0120(19)
C16 0.088(3) 0.088(4) 0.076(3) -0.045(3) -0.037(3) 0.016(3)
C17 0.082(3) 0.121(5) 0.081(4) -0.036(3) -0.045(3) -0.002(3)
C18 0.072(3) 0.100(4) 0.053(3) 0.021(3) -0.004(2) -0.026(3)
C19 0.113(4) 0.099(4) 0.034(2) 0.004(2) -0.024(2) -0.012(3)
C20 0.115(4) 0.051(3) 0.078(3) 0.015(2) -0.038(3) -0.014(3)
C21 0.0326(15) 0.055(2) 0.0331(16) 0.0081(14) -0.0094(13) -0.0079(14)
C22 0.058(2) 0.051(2) 0.0358(18) 0.0006(15) -0.0129(16) 0.0081(17)
C23 0.068(3) 0.092(4) 0.070(3) -0.016(3) -0.016(2) 0.028(3)
C24 0.085(3) 0.048(2) 0.060(3) -0.0188(19) -0.026(2) 0.004(2)
C25 0.0439(19) 0.074(3) 0.0374(18) -0.0037(17) -0.0157(15) -0.0107(18)
C26 0.077(3) 0.068(3) 0.073(3) -0.017(2) -0.033(2) -0.014(2)
C27 0.067(3) 0.101(4) 0.041(2) 0.001(2) -0.0286(19) -0.006(2)
C28 0.101(4) 0.079(3) 0.062(3) 0.025(3) -0.017(3) -0.022(3)
C29 0.071(3) 0.102(4) 0.054(3) 0.009(3) -0.009(2) -0.041(3)
C30 0.090(4) 0.110(4) 0.045(2) -0.026(3) 0.005(2) -0.027(3)
C31 0.094(4) 0.078(3) 0.063(3) -0.029(2) -0.038(3) 0.021(3)
C32 0.070(3) 0.122(5) 0.115(5) -0.022(4) -0.041(3) 0.025(3)
C33 0.134(5) 0.050(3) 0.089(4) 0.001(2) -0.067(4) 0.008(3)
C34 0.246(10) 0.115(6) 0.138(6) 0.046(5) -0.115(7) -0.115(6)
C35 0.158(7) 0.174(7) 0.112(5) -0.093(5) -0.079(5) 0.034(6)
C36 0.196(8) 0.101(5) 0.152(6) -0.020(4) -0.146(6) 0.018(5)
C37 0.137(9) 0.131(9) 0.136(9) -0.045(7) 0.037(6) -0.007(7)
C37' 0.209(18) 0.215(18) 0.228(18) -0.054(10) -0.045(10) 0.054(10)
C38 0.119(6) 0.205(8) 0.297(9) -0.070(7) -0.099(6) 0.051(6)
C39 0.134(6) 0.093(5) 0.326(10) -0.057(6) -0.076(6) 0.024(4)
C40 0.100(4) 0.076(3) 0.082(3) -0.030(3) -0.038(3) 0.001(3)
C41 0.071(3) 0.087(4) 0.158(6) 0.002(4) -0.049(4) -0.037(3)
C42 0.149(7) 0.174(8) 0.182(8) 0.036(7) -0.128(7) -0.025(6)

loop_
_atom_type_symbol
_atom_type_description
_atom_type_scat_dispersion_real
_atom_type_scat_dispersion_imag
_atom_type_scat_source
C C 0.0033 0.0016 'International Tables Vol C Tables 4.2.6.8 and 6.1.1.4'
H H 0.0000 0.0000 'International Tables Vol C Tables 4.2.6.8 and 6.1.1.4'
N N 0.0061 0.0033 'International Tables Vol C Tables 4.2.6.8 and 6.1.1.4'
Si Si 0.0817 0.0704 'International Tables Vol C Tables 4.2.6.8 and 6.1.1.4'
P P 0.1023 0.0942 'International Tables Vol C Tables 4.2.6.8 and 6.1.1.4'
Sn Sn -0.6537 1.4246 'International Tables Vol C Tables 4.2.6.8 and 6.1.1.4'

loop_
_geom_angle_atom_site_label_1
_geom_angle_atom_site_label_2
_geom_angle_atom_site_label_3
_geom_angle
N5 Sn1 N2 94.74(11)
N5 Sn1 N1 107.18(11)
N2 Sn1 N1 89.13(10)
N6 Sn2 N3 94.33(13)
N6 Sn2 N4 108.42(11)
N3 Sn2 N4 90.75(10)
N1 P1 C11 114.21(15)
N1 P1 C15 108.16(17)
C11 P1 C15 109.13(18)
N1 P1 C12 112.38(16)
C11 P1 C12 105.83(17)
C15 P1 C12 106.86(19)
N4 P2 C21 114.52(15)
N4 P2 C25 115.08(16)
C21 P2 C25 101.99(17)
N4 P2 C22 110.68(16)
C21 P2 C22 107.49(17)
C25 P2 C22 106.34(19)
N1 Si1 C19 108.25(19)
N1 Si1 C20 112.42(19)
C19 Si1 C20 108.1(3)
N1 Si1 C18 114.12(18)
C19 Si1 C18 107.4(3)
C20 Si1 C18 106.3(3)
N4 Si2 C29 109.10(18)
N4 Si2 C30 110.82(19)
C29 Si2 C30 108.4(2)
N4 Si2 C28 115.80(19)
C29 Si2 C28 104.4(2)
C30 Si2 C28 107.9(3)
N5 Si3 C31 112.71(19)
N5 Si3 C33 111.8(2)
C31 Si3 C33 106.3(2)
N5 Si3 C32 112.4(2)
C31 Si3 C32 105.8(3)
C33 Si3 C32 107.4(3)
N5 Si4 C34 110.9(2)
N5 Si4 C36 115.1(2)
C34 Si4 C36 108.6(4)
N5 Si4 C35 111.5(2)
C34 Si4 C35 107.9(4)
C36 Si4 C35 102.3(3)
N6 Si5 C37 114.3(5)
N6 Si5 C39 111.9(4)
C37 Si5 C39 128.8(8)
N6 Si5 C38 106.9(5)
C37 Si5 C38 87.8(8)
C39 Si5 C38 99.0(6)
N6 Si5' C38 125.8(6)
N6 Si5' C39 123.6(6)
C38 Si5' C39 106.2(7)
N6 Si5' C37' 104.3(12)
C38 Si5' C37' 115.2(13)
C39 Si5' C37' 65.7(12)
N6 Si5' Si6 33.3(2)
C38 Si5' Si6 92.6(5)
C39 Si5' Si6 151.2(8)
C37' Si5' Si6 125.6(12)
N6 Si6 C40 111.3(2)
N6 Si6 C41 113.7(3)
C40 Si6 C41 106.9(3)
N6 Si6 C42 113.2(3)
C40 Si6 C42 106.2(4)
C41 Si6 C42 104.9(3)
N6 Si6 Si5' 30.37(17)
C40 Si6 Si5' 141.2(2)
C41 Si6 Si5' 99.9(4)
C42 Si6 Si5' 93.0(4)
P1 N1 Si1 125.55(17)
P1 N1 Sn1 110.60(13)
Si1 N1 Sn1 120.03(14)
C4 N2 C1 120.0(3)
C4 N2 Sn1 118.2(2)
C1 N2 Sn1 118.4(3)
C3 N3 C2 119.3(3)
C3 N3 Sn2 117.7(2)
C2 N3 Sn2 118.6(3)
P2 N4 Si2 128.57(18)
P2 N4 Sn2 110.52(13)
Si2 N4 Sn2 116.34(14)
Si3 N5 Si4 120.35(17)
Si3 N5 Sn1 129.73(16)
Si4 N5 Sn1 109.33(15)
Si5' N6 Si6 116.4(3)
Si5' N6 Si5 16.4(6)
Si6 N6 Si5 121.7(3)
Si5' N6 Sn2 111.4(3)
Si6 N6 Sn2 130.47(18)
Si5 N6 Sn2 107.8(3)
C2 C1 N2 121.7(4)
C1 C2 N3 122.1(4)
N3 C3 C21 121.1(3)
N3 C3 C4 118.2(3)
C21 C3 C4 120.6(3)
N2 C4 C11 121.4(3)
N2 C4 C3 117.9(3)
C11 C4 C3 120.6(3)
C4 C11 P1 131.3(3)
C13 C12 C14 109.9(4)
C13 C12 P1 110.8(3)
C14 C12 P1 114.7(3)
C16 C15 C17 109.4(4)
C16 C15 P1 110.1(3)
C17 C15 P1 115.1(3)
C3 C21 P2 132.9(2)
C24 C22 C23 111.2(4)
C24 C22 P2 109.2(3)
C23 C22 P2 112.6(3)
C26 C25 C27 111.9(4)
C26 C25 P2 110.5(3)
C27 C25 P2 115.5(3)
Si5' C37' C39 55.0(6)
Si5' C38 Si5 15.1(5)
Si5' C39 Si5 16.5(5)
Si5' C39 C37' 59.3(7)
Si5 C39 C37' 43.2(7)

loop_
_geom_bond_atom_site_label_1
_geom_bond_atom_site_label_2
_geom_bond_distance
Sn1 N5 2.147(3)
Sn1 N2 2.199(3)
Sn1 N1 2.257(3)
Sn2 N6 2.155(3)
Sn2 N3 2.184(3)
Sn2 N4 2.286(3)
P1 N1 1.623(3)
P1 C11 1.739(3)
P1 C15 1.840(4)
P1 C12 1.853(4)
P2 N4 1.621(3)
P2 C21 1.748(3)
P2 C25 1.837(4)
P2 C22 1.843(4)
Si1 N1 1.746(3)
Si1 C19 1.852(5)
Si1 C20 1.862(5)
Si1 C18 1.870(5)
Si2 N4 1.748(3)
Si2 C29 1.850(5)
Si2 C30 1.868(5)
Si2 C28 1.874(5)
Si3 N5 1.732(3)
Si3 C31 1.860(5)
Si3 C33 1.865(5)
Si3 C32 1.892(5)
Si4 N5 1.737(3)
Si4 C34 1.840(6)
Si4 C36 1.858(5)
Si4 C35 1.875(7)
Si5 N6 1.792(7)
Si5 C37 1.802(9)
Si5 C39 1.828(7)
Si5 C38 1.965(8)
Si5' N6 1.591(9)
Si5' C38 1.800(8)
Si5' C39 1.811(9)
Si5' C37' 1.899(10)
Si5' Si6 2.821(9)
Si6 N6 1.727(4)
Si6 C40 1.851(6)
Si6 C41 1.870(5)
Si6 C42 1.884(6)
N2 C4 1.352(4)
N2 C1 1.380(5)
N3 C3 1.353(4)
N3 C2 1.387(5)
C1 C2 1.328(6)
C3 C21 1.375(4)
C3 C4 1.509(4)
C4 C11 1.378(4)
C12 C13 1.512(6)
C12 C14 1.530(6)
C15 C16 1.519(6)
C15 C17 1.525(6)
C22 C24 1.518(6)
C22 C23 1.524(6)
C25 C26 1.530(6)
C25 C27 1.535(5)
C37' C39 2.01(3)
